data_4104451
loop_
_publ_author_name
'Vadim A. Soloshonok'
'Trevor K. Ellis'
'Hisanori Ueki'
'Taizo Ono'

_publ_contact_author
; 
   Prof. Vadim A. Soloshonok 
   Department of Chemistry and Biochemistry
   University of Oklahoma 
   620 Parrington Oval, Room 208
   Norman, OK  73019-3051  USA 
;
_publ_contact_author_email vadim@ou.edu
_publ_contact_author_fax 1(405)3256111
_publ_contact_author_phone 1(405)3258279
_publ_section_title
;
 Resolution/Deracemization of Chiral \a-Amino Acids Using Resolving
 Reagents with Flexible Stereogenic Centers
;
_journal_name_full 'Journal of the American Chemical Society'
_journal_page_first 7208
_journal_page_last 7209
_journal_paper_doi 10.1021/ja9026055
_journal_volume 131
_journal_year 2009
_chemical_absolute_configuration ad
_chemical_formula_moiety 'C34 H33 N3 Ni O3'
_chemical_formula_sum 'C34 H33 N3 Ni O3'
_chemical_formula_weight 590.34
_chemical_name_systematic
; 
 ? 
;
_space_group_IT_number 4
_symmetry_cell_setting monoclinic
_symmetry_space_group_name_Hall 'P 2yb'
_symmetry_space_group_name_H-M 'P 1 21 1'
_atom_sites_solution_hydrogens geom
_atom_sites_solution_primary direct
_atom_sites_solution_secondary difmap
_audit_creation_method SHELXL-97
_cell_angle_alpha 90.00
_cell_angle_beta 95.665(5)
_cell_angle_gamma 90.00
_cell_formula_units_Z 2
_cell_length_a 10.3867(16)
_cell_length_b 8.1085(12)
_cell_length_c 17.113(2)
_cell_measurement_reflns_used 6120
_cell_measurement_temperature 100(2)
_cell_measurement_theta_max 28.29
_cell_measurement_theta_min 2.39
_cell_volume 1434.2(3)
_computing_cell_refinement 'Bruker SMART'
_computing_data_collection 'Bruker SMART'
_computing_data_reduction 'Bruker SAINT'
_computing_molecular_graphics 'SHELXTL (Sheldrick, 2000)'
_computing_publication_material 'SHELXTL (Sheldrick, 2000)'
_computing_structure_refinement 'SHELXTL (Sheldrick, 2000)'
_computing_structure_solution 'SHELXTL (Sheldrick, 2000)'
_diffrn_ambient_temperature 100(2)
_diffrn_measured_fraction_theta_full 0.998
_diffrn_measured_fraction_theta_max 0.998
_diffrn_measurement_device_type 'Bruker APEX'
_diffrn_measurement_method '\w scans'
_diffrn_radiation_monochromator graphite
_diffrn_radiation_source 'fine-focus sealed tube'
_diffrn_radiation_type MoK\a
_diffrn_radiation_wavelength 0.71073
_diffrn_reflns_av_R_equivalents 0.0125
_diffrn_reflns_av_sigmaI/netI 0.0286
_diffrn_reflns_limit_h_max 12
_diffrn_reflns_limit_h_min -7
_diffrn_reflns_limit_k_max 10
_diffrn_reflns_limit_k_min -9
_diffrn_reflns_limit_l_max 18
_diffrn_reflns_limit_l_min -21
_diffrn_reflns_number 6363
_diffrn_reflns_theta_full 26.00
_diffrn_reflns_theta_max 26.00
_diffrn_reflns_theta_min 1.97
_diffrn_standards_number 0
_exptl_absorpt_coefficient_mu 0.716
_exptl_absorpt_correction_T_max 0.9001
_exptl_absorpt_correction_T_min 0.8084
_exptl_absorpt_correction_type multi-scan
_exptl_absorpt_process_details 'SADABS (Sheldrick, 2002)'
_exptl_crystal_colour red
_exptl_crystal_density_diffrn 1.367
_exptl_crystal_description prism
_exptl_crystal_F_000 620
_exptl_crystal_size_max 0.31
_exptl_crystal_size_mid 0.27
_exptl_crystal_size_min 0.15
_refine_diff_density_max 0.325
_refine_diff_density_min -0.204
_refine_diff_density_rms 0.045
_refine_ls_abs_structure_details 'Flack H D (1983), Acta Cryst. A39, 876-881'
_refine_ls_abs_structure_Flack -0.010(8)
_refine_ls_extinction_method none
_refine_ls_goodness_of_fit_ref 1.009
_refine_ls_hydrogen_treatment mixed
_refine_ls_matrix_type full
_refine_ls_number_parameters 373
_refine_ls_number_reflns 5078
_refine_ls_number_restraints 1
_refine_ls_restrained_S_all 1.009
_refine_ls_R_factor_all 0.0270
_refine_ls_R_factor_gt 0.0264
_refine_ls_shift/su_max 0.001
_refine_ls_shift/su_mean 0.000
_refine_ls_structure_factor_coef Fsqd
_refine_ls_weighting_details 'calc w=1/[\s^2^(Fo^2^)+(0.0500P)^2^+0.0800P] where P=(Fo^2^+2Fc^2^)/3'
_refine_ls_weighting_scheme calc
_refine_ls_wR_factor_gt 0.0694
_refine_ls_wR_factor_ref 0.0701
_reflns_number_gt 4966
_reflns_number_total 5078
_reflns_threshold_expression I>2\s(I)
_cod_data_source_file ja9026055_si_005.cif
_cod_data_source_block 06006
_cod_original_sg_symbol_H-M 'P 21'
_cod_database_code 4104451

loop_
_symmetry_equiv_pos_as_xyz
'x, y, z'
'-x, y+1/2, -z'

loop_
_atom_site_label
_atom_site_type_symbol
_atom_site_fract_x
_atom_site_fract_y
_atom_site_fract_z
_atom_site_U_iso_or_equiv
_atom_site_adp_type
_atom_site_occupancy
_atom_site_symmetry_multiplicity
_atom_site_calc_flag
_atom_site_refinement_flags
Ni1 Ni 0.55677(2) 0.51207(3) 0.182121(12) 0.01386(7) Uani 1 1 d .
O1 O 0.52317(15) 0.06201(18) 0.25827(9) 0.0262(4) Uani 1 1 d .
O2 O 0.56100(14) 0.66097(18) 0.10013(8) 0.0185(3) Uani 1 1 d .
O3 O 0.69969(14) 0.83164(19) 0.04968(8) 0.0222(3) Uani 1 1 d .
N1 N 0.42394(16) 0.3828(2) 0.12474(10) 0.0153(3) Uani 1 1 d .
H1 H 0.420(2) 0.404(3) 0.0749(14) 0.018 Uiso 1 1 d .
N2 N 0.56229(15) 0.3455(2) 0.25640(10) 0.0162(4) Uani 1 1 d .
N3 N 0.68311(15) 0.6388(2) 0.23707(9) 0.0145(3) Uani 1 1 d .
C1 C 0.24449(19) 0.5756(3) 0.09762(12) 0.0201(4) Uani 1 1 d .
H1A H 0.3075 0.6637 0.1107 0.030 Uiso 1 1 d R
H1B H 0.1595 0.6098 0.1121 0.030 Uiso 1 1 d R
H1C H 0.2389 0.5534 0.0411 0.030 Uiso 1 1 d R
C2 C 0.28741(18) 0.4202(3) 0.14259(12) 0.0169(4) Uani 1 1 d .
H2 H 0.2303 0.3273 0.1223 0.020 Uiso 1 1 calc R
C3 C 0.27698(19) 0.4374(3) 0.23049(12) 0.0226(5) Uani 1 1 d .
C4 C 0.2320(2) 0.3077(4) 0.27254(13) 0.0320(6) Uani 1 1 d .
H4 H 0.2099 0.2061 0.2470 0.038 Uiso 1 1 calc R
C5 C 0.2188(2) 0.3257(5) 0.35342(16) 0.0476(8) Uani 1 1 d .
H5 H 0.1887 0.2358 0.3822 0.057 Uiso 1 1 calc R
C6 C 0.2491(3) 0.4718(5) 0.39044(14) 0.0532(11) Uani 1 1 d .
H6 H 0.2392 0.4837 0.4448 0.064 Uiso 1 1 calc R
C7 C 0.2941(3) 0.6021(4) 0.34908(15) 0.0453(8) Uani 1 1 d .
H7 H 0.3160 0.7033 0.3751 0.054 Uiso 1 1 calc R
C8 C 0.3076(2) 0.5855(4) 0.26875(14) 0.0314(6) Uani 1 1 d .
H8 H 0.3378 0.6760 0.2403 0.038 Uiso 1 1 calc R
C9 C 0.47305(19) 0.2097(3) 0.13767(11) 0.0183(4) Uani 1 1 d .
C10 C 0.3767(2) 0.0747(3) 0.11209(12) 0.0228(5) Uani 1 1 d .
H10A H 0.3039 0.0792 0.1444 0.034 Uiso 1 1 d R
H10B H 0.4192 -0.0330 0.1186 0.034 Uiso 1 1 d R
H10C H 0.3447 0.0907 0.0568 0.034 Uiso 1 1 d R
C11 C 0.5909(2) 0.1966(3) 0.09031(12) 0.0221(4) Uani 1 1 d .
H11A H 0.5625 0.2066 0.0342 0.033 Uiso 1 1 d R
H11B H 0.6331 0.0896 0.1005 0.033 Uiso 1 1 d R
H11C H 0.6521 0.2852 0.1061 0.033 Uiso 1 1 d R
C12 C 0.52031(19) 0.1965(3) 0.22562(11) 0.0185(4) Uani 1 1 d .
C13 C 0.59288(17) 0.3721(3) 0.33634(11) 0.0166(4) Uani 1 1 d .
C14 C 0.55171(19) 0.2626(3) 0.39319(12) 0.0204(4) Uani 1 1 d .
H14 H 0.5092 0.1632 0.3763 0.024 Uiso 1 1 calc R
C15 C 0.5716(2) 0.2962(3) 0.47264(12) 0.0223(4) Uani 1 1 d .
H15 H 0.5412 0.2213 0.5093 0.027 Uiso 1 1 calc R
C16 C 0.6363(2) 0.4396(3) 0.49930(12) 0.0220(5) Uani 1 1 d .
H16 H 0.6493 0.4634 0.5539 0.026 Uiso 1 1 calc R
C17 C 0.68058(18) 0.5454(3) 0.44570(11) 0.0190(5) Uani 1 1 d .
H17 H 0.7256 0.6422 0.4639 0.023 Uiso 1 1 calc R
C18 C 0.66134(15) 0.5149(3) 0.36369(10) 0.0163(3) Uani 1 1 d .
C19 C 0.71578(18) 0.6368(3) 0.31202(11) 0.0157(4) Uani 1 1 d .
C20 C 0.81164(19) 0.7586(3) 0.35041(11) 0.0167(4) Uani 1 1 d .
C21 C 0.9330(2) 0.7062(3) 0.38337(11) 0.0199(4) Uani 1 1 d .
H21 H 0.9575 0.5938 0.3797 0.024 Uiso 1 1 calc R
C22 C 1.0180(2) 0.8191(3) 0.42157(12) 0.0233(5) Uani 1 1 d .
H22 H 1.1005 0.7832 0.4441 0.028 Uiso 1 1 calc R
C23 C 0.9835(2) 0.9838(3) 0.42714(12) 0.0250(5) Uani 1 1 d .
H23 H 1.0420 1.0604 0.4533 0.030 Uiso 1 1 calc R
C24 C 0.8627(2) 1.0357(3) 0.39418(11) 0.0247(5) Uani 1 1 d .
H24 H 0.8387 1.1484 0.3976 0.030 Uiso 1 1 calc R
C25 C 0.7767(2) 0.9234(3) 0.35625(12) 0.0197(4) Uani 1 1 d .
H25 H 0.6939 0.9594 0.3343 0.024 Uiso 1 1 calc R
C26 C 0.74608(19) 0.7513(3) 0.18380(11) 0.0169(4) Uani 1 1 d .
H26 H 0.7467 0.8655 0.2058 0.020 Uiso 1 1 calc R
C27 C 0.88623(19) 0.6990(3) 0.17434(12) 0.0198(4) Uani 1 1 d .
H27A H 0.9222 0.7742 0.1364 0.024 Uiso 1 1 calc R
H27B H 0.9387 0.7121 0.2255 0.024 Uiso 1 1 calc R
C28 C 0.89938(16) 0.5242(3) 0.14657(11) 0.0191(4) Uani 1 1 d .
C29 C 0.91528(19) 0.3928(3) 0.19933(13) 0.0235(5) Uani 1 1 d .
H29 H 0.9168 0.4137 0.2540 0.028 Uiso 1 1 calc R
C30 C 0.9289(2) 0.2324(3) 0.17334(14) 0.0269(5) Uani 1 1 d .
H30 H 0.9375 0.1445 0.2102 0.032 Uiso 1 1 calc R
C31 C 0.9300(2) 0.1992(3) 0.09370(14) 0.0280(5) Uani 1 1 d .
H31 H 0.9406 0.0897 0.0757 0.034 Uiso 1 1 calc R
C32 C 0.9151(2) 0.3298(3) 0.04092(13) 0.0271(5) Uani 1 1 d .
H32 H 0.9158 0.3089 -0.0137 0.032 Uiso 1 1 calc R
C33 C 0.89945(19) 0.4901(3) 0.06657(12) 0.0237(5) Uani 1 1 d .
H33 H 0.8887 0.5773 0.0295 0.028 Uiso 1 1 calc R
C34 C 0.66431(19) 0.7500(3) 0.10387(11) 0.0178(4) Uani 1 1 d .

loop_
_atom_site_aniso_label
_atom_site_aniso_U_11
_atom_site_aniso_U_22
_atom_site_aniso_U_33
_atom_site_aniso_U_23
_atom_site_aniso_U_13
_atom_site_aniso_U_12
Ni1 0.01383(11) 0.01454(13) 0.01263(11) 0.00012(11) -0.00159(8) -0.00029(11)
O1 0.0320(8) 0.0181(9) 0.0260(8) 0.0036(6) -0.0102(6) -0.0003(6)
O2 0.0201(7) 0.0180(8) 0.0167(7) 0.0018(6) -0.0016(5) -0.0021(6)
O3 0.0298(8) 0.0184(8) 0.0181(7) 0.0016(6) 0.0011(6) -0.0036(6)
N1 0.0155(8) 0.0160(9) 0.0144(8) -0.0008(7) 0.0011(6) 0.0006(7)
N2 0.0153(8) 0.0183(9) 0.0146(8) 0.0019(7) -0.0006(6) 0.0008(7)
N3 0.0147(8) 0.0136(8) 0.0149(8) -0.0002(7) 0.0007(6) 0.0016(6)
C1 0.0169(9) 0.0225(11) 0.0207(10) -0.0002(8) 0.0010(8) 0.0016(8)
C2 0.0121(9) 0.0198(11) 0.0184(10) -0.0005(8) 0.0002(7) 0.0002(8)
C3 0.0114(9) 0.0383(13) 0.0176(10) 0.0004(10) -0.0008(8) 0.0054(9)
C4 0.0193(11) 0.0484(17) 0.0286(12) 0.0108(12) 0.0038(9) 0.0053(11)
C5 0.0287(13) 0.084(2) 0.0315(14) 0.0251(17) 0.0100(11) 0.0171(15)
C6 0.0396(14) 0.103(3) 0.0168(11) -0.0009(15) 0.0039(10) 0.0345(17)
C7 0.0416(15) 0.071(2) 0.0221(12) -0.0153(14) -0.0040(11) 0.0249(15)
C8 0.0240(11) 0.0465(15) 0.0231(11) -0.0096(11) -0.0015(9) 0.0073(11)
C9 0.0195(10) 0.0140(10) 0.0204(10) -0.0013(8) -0.0034(8) 0.0025(8)
C10 0.0263(10) 0.0171(10) 0.0232(11) -0.0013(8) -0.0071(8) -0.0020(8)
C11 0.0223(10) 0.0229(11) 0.0208(10) -0.0052(9) -0.0002(8) 0.0069(9)
C12 0.0171(9) 0.0190(11) 0.0188(10) 0.0002(9) -0.0014(7) 0.0015(8)
C13 0.0122(9) 0.0208(11) 0.0164(9) 0.0014(8) -0.0009(7) 0.0039(8)
C14 0.0185(10) 0.0205(11) 0.0213(10) 0.0032(8) -0.0018(8) -0.0018(8)
C15 0.0197(10) 0.0266(12) 0.0204(10) 0.0063(9) 0.0008(8) -0.0025(9)
C16 0.0192(10) 0.0310(12) 0.0155(9) 0.0001(9) -0.0003(8) 0.0038(9)
C17 0.0174(9) 0.0200(13) 0.0189(9) -0.0008(8) -0.0017(7) 0.0023(8)
C18 0.0132(8) 0.0187(9) 0.0165(8) 0.0008(11) -0.0003(6) 0.0044(10)
C19 0.0130(9) 0.0172(10) 0.0166(9) -0.0008(8) -0.0001(7) 0.0047(7)
C20 0.0181(10) 0.0204(11) 0.0116(9) -0.0007(8) 0.0024(7) -0.0021(8)
C21 0.0213(10) 0.0211(11) 0.0168(9) -0.0018(9) -0.0004(8) 0.0008(9)
C22 0.0173(10) 0.0308(13) 0.0212(10) -0.0018(9) -0.0007(8) -0.0017(9)
C23 0.0240(10) 0.0289(16) 0.0217(9) -0.0028(9) -0.0001(8) -0.0104(9)
C24 0.0347(11) 0.0167(13) 0.0227(10) -0.0031(9) 0.0035(8) -0.0016(9)
C25 0.0201(10) 0.0211(12) 0.0173(9) 0.0001(9) -0.0014(8) 0.0021(8)
C26 0.0196(10) 0.0150(11) 0.0162(9) -0.0006(8) 0.0022(8) -0.0021(8)
C27 0.0179(10) 0.0238(12) 0.0177(10) -0.0009(9) 0.0016(8) -0.0055(9)
C28 0.0105(7) 0.0252(11) 0.0216(9) -0.0045(11) 0.0016(6) -0.0029(10)
C29 0.0167(10) 0.0314(13) 0.0224(11) -0.0030(10) 0.0016(8) 0.0037(9)
C30 0.0208(11) 0.0288(14) 0.0308(12) -0.0010(10) 0.0002(9) 0.0035(9)
C31 0.0179(10) 0.0289(13) 0.0371(13) -0.0110(11) 0.0017(9) 0.0020(9)
C32 0.0220(11) 0.0356(14) 0.0243(11) -0.0103(10) 0.0061(8) -0.0070(10)
C33 0.0189(9) 0.0297(15) 0.0228(9) -0.0028(10) 0.0036(7) -0.0075(10)
C34 0.0213(10) 0.0159(11) 0.0160(10) -0.0002(8) 0.0019(8) 0.0028(8)

loop_
_atom_type_symbol
_atom_type_description
_atom_type_scat_dispersion_real
_atom_type_scat_dispersion_imag
_atom_type_scat_source
C C 0.0033 0.0016 'International Tables Vol C Tables 4.2.6.8 and 6.1.1.4'
H H 0.0000 0.0000 'International Tables Vol C Tables 4.2.6.8 and 6.1.1.4'
N N 0.0061 0.0033 'International Tables Vol C Tables 4.2.6.8 and 6.1.1.4'
O O 0.0106 0.0060 'International Tables Vol C Tables 4.2.6.8 and 6.1.1.4'
Ni Ni 0.3393 1.1124 'International Tables Vol C Tables 4.2.6.8 and 6.1.1.4'

loop_
_geom_angle_atom_site_label_1
_geom_angle_atom_site_label_2
_geom_angle_atom_site_label_3
_geom_angle
N3 Ni1 N2 94.81(7)
N3 Ni1 O2 87.39(7)
N2 Ni1 O2 173.03(7)
N3 Ni1 N1 179.25(8)
N2 Ni1 N1 85.70(7)
O2 Ni1 N1 92.17(7)
C34 O2 Ni1 114.11(12)
C9 N1 C2 118.01(16)
C9 N1 Ni1 102.59(12)
C2 N1 Ni1 115.33(13)
C9 N1 H1 108.1(17)
C2 N1 H1 101.8(15)
Ni1 N1 H1 111.0(16)
C12 N2 C13 123.21(17)
C12 N2 Ni1 113.06(13)
C13 N2 Ni1 123.41(14)
C19 N3 C26 121.81(17)
C19 N3 Ni1 126.93(15)
C26 N3 Ni1 111.25(12)
C2 C1 H1A 109.4
C2 C1 H1B 109.5
H1A C1 H1B 109.5
C2 C1 H1C 109.5
H1A C1 H1C 109.5
H1B C1 H1C 109.5
N1 C2 C1 107.36(16)
N1 C2 C3 112.16(16)
C1 C2 C3 112.20(18)
N1 C2 H2 108.3
C1 C2 H2 108.3
C3 C2 H2 108.3
C4 C3 C8 119.1(2)
C4 C3 C2 120.3(2)
C8 C3 C2 120.6(2)
C3 C4 C5 120.2(3)
C3 C4 H4 119.9
C5 C4 H4 119.9
C6 C5 C4 120.3(3)
C6 C5 H5 119.9
C4 C5 H5 119.9
C5 C6 C7 120.1(2)
C5 C6 H6 120.0
C7 C6 H6 120.0
C6 C7 C8 120.1(3)
C6 C7 H7 120.0
C8 C7 H7 120.0
C3 C8 C7 120.3(3)
C3 C8 H8 119.9
C7 C8 H8 119.9
N1 C9 C10 115.25(16)
N1 C9 C11 105.27(17)
C10 C9 C11 109.56(18)
N1 C9 C12 106.21(17)
C10 C9 C12 111.69(17)
C11 C9 C12 108.48(16)
C9 C10 H10A 109.5
C9 C10 H10B 109.4
H10A C10 H10B 109.5
C9 C10 H10C 109.5
H10A C10 H10C 109.5
H10B C10 H10C 109.5
C9 C11 H11A 109.5
C9 C11 H11B 109.5
H11A C11 H11B 109.5
C9 C11 H11C 109.5
H11A C11 H11C 109.5
H11B C11 H11C 109.5
O1 C12 N2 128.09(18)
O1 C12 C9 119.89(19)
N2 C12 C9 111.91(18)
N2 C13 C18 120.77(18)
N2 C13 C14 121.60(18)
C18 C13 C14 117.56(17)
C15 C14 C13 121.8(2)
C15 C14 H14 119.1
C13 C14 H14 119.1
C14 C15 C16 120.4(2)
C14 C15 H15 119.8
C16 C15 H15 119.8
C17 C16 C15 119.05(19)
C17 C16 H16 120.5
C15 C16 H16 120.5
C16 C17 C18 122.0(2)
C16 C17 H17 119.0
C18 C17 H17 119.0
C13 C18 C17 119.16(19)
C13 C18 C19 124.07(16)
C17 C18 C19 116.8(2)
N3 C19 C18 121.57(18)
N3 C19 C20 121.45(18)
C18 C19 C20 116.99(16)
C25 C20 C21 119.7(2)
C25 C20 C19 119.68(18)
C21 C20 C19 120.59(19)
C22 C21 C20 119.8(2)
C22 C21 H21 120.1
C20 C21 H21 120.1
C23 C22 C21 120.6(2)
C23 C22 H22 119.7
C21 C22 H22 119.7
C22 C23 C24 119.5(2)
C22 C23 H23 120.3
C24 C23 H23 120.3
C23 C24 C25 120.3(2)
C23 C24 H24 119.9
C25 C24 H24 119.9
C24 C25 C20 120.2(2)
C24 C25 H25 119.9
C20 C25 H25 119.9
N3 C26 C34 107.67(16)
N3 C26 C27 111.92(17)
C34 C26 C27 110.46(16)
N3 C26 H26 108.9
C34 C26 H26 108.9
C27 C26 H26 108.9
C28 C27 C26 114.11(17)
C28 C27 H27A 108.7
C26 C27 H27A 108.7
C28 C27 H27B 108.7
C26 C27 H27B 108.7
H27A C27 H27B 107.6
C29 C28 C33 118.1(2)
C29 C28 C27 121.54(18)
C33 C28 C27 120.3(2)
C30 C29 C28 121.2(2)
C30 C29 H29 119.4
C28 C29 H29 119.4
C29 C30 C31 120.5(2)
C29 C30 H30 119.8
C31 C30 H30 119.8
C30 C31 C32 118.6(2)
C30 C31 H31 120.7
C32 C31 H31 120.7
C33 C32 C31 121.1(2)
C33 C32 H32 119.4
C31 C32 H32 119.4
C32 C33 C28 120.5(2)
C32 C33 H33 119.8
C28 C33 H33 119.8
O3 C34 O2 125.12(18)
O3 C34 C26 119.28(18)
O2 C34 C26 115.60(17)

loop_
_geom_bond_atom_site_label_1
_geom_bond_atom_site_label_2
_geom_bond_distance
Ni1 N3 1.8487(16)
Ni1 N2 1.8518(17)
Ni1 O2 1.8548(14)
Ni1 N1 1.9232(17)
O1 C12 1.225(3)
O2 C34 1.289(2)
O3 C34 1.225(2)
N1 C9 1.503(3)
N1 C2 1.511(2)
N1 H1 0.87(2)
N2 C12 1.371(3)
N2 C13 1.390(2)
N3 C19 1.294(2)
N3 C26 1.486(2)
C1 C2 1.520(3)
C1 H1A 0.9800
C1 H1B 0.9800
C1 H1C 0.9800
C2 C3 1.525(3)
C2 H2 1.0000
C3 C4 1.382(3)
C3 C8 1.390(4)
C4 C5 1.412(4)
C4 H4 0.9500
C5 C6 1.366(5)
C5 H5 0.9500
C6 C7 1.379(5)
C6 H6 0.9500
C7 C8 1.402(3)
C7 H7 0.9500
C8 H8 0.9500
C9 C10 1.518(3)
C9 C11 1.537(3)
C9 C12 1.540(3)
C10 H10A 0.9800
C10 H10B 0.9800
C10 H10C 0.9800
C11 H11A 0.9800
C11 H11B 0.9800
C11 H11C 0.9800
C13 C18 1.414(3)
C13 C14 1.414(3)
C14 C15 1.382(3)
C14 H14 0.9500
C15 C16 1.397(3)
C15 H15 0.9500
C16 C17 1.368(3)
C16 H16 0.9500
C17 C18 1.420(2)
C17 H17 0.9500
C18 C19 1.476(3)
C19 C20 1.506(3)
C20 C25 1.391(3)
C20 C21 1.395(3)
C21 C22 1.389(3)
C21 H21 0.9500
C22 C23 1.389(4)
C22 H22 0.9500
C23 C24 1.389(3)
C23 H23 0.9500
C24 C25 1.390(3)
C24 H24 0.9500
C25 H25 0.9500
C26 C34 1.537(3)
C26 C27 1.540(3)
C26 H26 1.0000
C27 C28 1.505(4)
C27 H27A 0.9900
C27 H27B 0.9900
C28 C29 1.396(3)
C28 C33 1.397(3)
C29 C30 1.386(3)
C29 H29 0.9500
C30 C31 1.390(3)
C30 H30 0.9500
C31 C32 1.391(4)
C31 H31 0.9500
C32 C33 1.386(4)
C32 H32 0.9500
C33 H33 0.9500

loop_
_geom_hbond_atom_site_label_D
_geom_hbond_atom_site_label_H
_geom_hbond_atom_site_label_A
_geom_hbond_distance_DH
_geom_hbond_distance_HA
_geom_hbond_distance_DA
_geom_hbond_angle_DHA
_geom_hbond_site_symmetry_A
N1 H1 O3 0.87(2) 2.43(2) 3.158(2) 142(2) 2_645

loop_
_geom_torsion_atom_site_label_1
_geom_torsion_atom_site_label_2
_geom_torsion_atom_site_label_3
_geom_torsion_atom_site_label_4
_geom_torsion
N3 Ni1 O2 C34 18.83(14)
N1 Ni1 O2 C34 -161.78(14)
N2 Ni1 N1 C9 -39.28(12)
O2 Ni1 N1 C9 134.06(12)
N2 Ni1 N1 C2 90.37(14)
O2 Ni1 N1 C2 -96.28(14)
N3 Ni1 N2 C12 -155.54(14)
N1 Ni1 N2 C12 25.02(14)
N3 Ni1 N2 C13 30.77(16)
N1 Ni1 N2 C13 -148.67(16)
N2 Ni1 N3 C19 -24.13(18)
O2 Ni1 N3 C19 162.51(18)
N2 Ni1 N3 C26 156.66(13)
O2 Ni1 N3 C26 -16.70(13)
C9 N1 C2 C1 -159.08(16)
Ni1 N1 C2 C1 79.25(17)
C9 N1 C2 C3 77.2(2)
Ni1 N1 C2 C3 -44.5(2)
N1 C2 C3 C4 -99.7(2)
C1 C2 C3 C4 139.4(2)
N1 C2 C3 C8 82.9(2)
C1 C2 C3 C8 -38.1(3)
C8 C3 C4 C5 -0.6(3)
C2 C3 C4 C5 -178.09(19)
C3 C4 C5 C6 0.6(4)
C4 C5 C6 C7 -0.6(4)
C5 C6 C7 C8 0.6(4)
C4 C3 C8 C7 0.6(3)
C2 C3 C8 C7 178.1(2)
C6 C7 C8 C3 -0.6(4)
C2 N1 C9 C10 41.0(2)
Ni1 N1 C9 C10 168.98(14)
C2 N1 C9 C11 161.83(16)
Ni1 N1 C9 C11 -70.19(15)
C2 N1 C9 C12 -83.24(19)
Ni1 N1 C9 C12 44.74(16)
C13 N2 C12 O1 -13.2(3)
Ni1 N2 C12 O1 173.13(18)
C13 N2 C12 C9 170.83(17)
Ni1 N2 C12 C9 -2.9(2)
N1 C9 C12 O1 154.74(19)
C10 C9 C12 O1 28.3(3)
C11 C9 C12 O1 -92.5(2)
N1 C9 C12 N2 -28.9(2)
C10 C9 C12 N2 -155.31(17)
C11 C9 C12 N2 83.8(2)
C12 N2 C13 C18 166.28(18)
Ni1 N2 C13 C18 -20.7(2)
C12 N2 C13 C14 -16.8(3)
Ni1 N2 C13 C14 156.25(15)
N2 C13 C14 C15 -173.98(19)
C18 C13 C14 C15 3.0(3)
C13 C14 C15 C16 -1.4(3)
C14 C15 C16 C17 -0.6(3)
C15 C16 C17 C18 0.9(3)
N2 C13 C18 C17 174.31(17)
C14 C13 C18 C17 -2.7(3)
N2 C13 C18 C19 -5.9(3)
C14 C13 C18 C19 177.09(18)
C16 C17 C18 C13 0.9(3)
C16 C17 C18 C19 -178.96(18)
C26 N3 C19 C18 -174.48(18)
Ni1 N3 C19 C18 6.4(3)
C26 N3 C19 C20 5.2(3)
Ni1 N3 C19 C20 -173.89(14)
C13 C18 C19 N3 13.8(3)
C17 C18 C19 N3 -166.42(18)
C13 C18 C19 C20 -165.96(18)
C17 C18 C19 C20 13.9(3)
N3 C19 C20 C25 70.8(3)
C18 C19 C20 C25 -109.5(2)
N3 C19 C20 C21 -112.1(2)
C18 C19 C20 C21 67.6(2)
C25 C20 C21 C22 -0.1(3)
C19 C20 C21 C22 -177.16(19)
C20 C21 C22 C23 -0.2(3)
C21 C22 C23 C24 0.1(3)
C22 C23 C24 C25 0.3(3)
C23 C24 C25 C20 -0.6(3)
C21 C20 C25 C24 0.5(3)
C19 C20 C25 C24 177.59(18)
C19 N3 C26 C34 -167.23(17)
Ni1 N3 C26 C34 12.03(18)
C19 N3 C26 C27 71.2(2)
Ni1 N3 C26 C27 -109.54(15)
N3 C26 C27 C28 55.7(2)
C34 C26 C27 C28 -64.3(2)
C26 C27 C28 C29 -88.6(2)
C26 C27 C28 C33 93.2(2)
C33 C28 C29 C30 -0.9(3)
C27 C28 C29 C30 -179.23(19)
C28 C29 C30 C31 1.5(3)
C29 C30 C31 C32 -1.0(3)
C30 C31 C32 C33 0.0(3)
C31 C32 C33 C28 0.6(3)
C29 C28 C33 C32 -0.1(3)
C27 C28 C33 C32 178.21(18)
Ni1 O2 C34 O3 164.87(17)
Ni1 O2 C34 C26 -15.6(2)
N3 C26 C34 O3 -178.30(18)
C27 C26 C34 O3 -55.8(2)
N3 C26 C34 O2 2.2(2)
C27 C26 C34 O2 124.6(2)
